data_7227385
loop_
_publ_author_name
'Mukhopadhyay, Arindam'
'Maka, Vijay Kumar'
'Moorthy, Jarugu Narasimha'

_publ_section_title
;
 Remarkable influence of 'phane effect' on the excited-state properties of
 cofacially oriented coumarins.
;
_journal_issue 6
_journal_name_full 'Physical chemistry chemical physics : PCCP'
_journal_page_first 4758
_journal_page_last 4767
_journal_paper_doi 10.1039/c6cp07720j
_journal_volume 19
_journal_year 2017
_chemical_formula_moiety 'C30 H20 O4'
_chemical_formula_sum 'C30 H20 O4'
_chemical_formula_weight 444.46
_chemical_melting_point 494.1(10)
_chemical_name_systematic 7,7'-(Naphthalene-1,8-diyl)bis(4-methylcoumarin)
_space_group_crystal_system orthorhombic
_space_group_IT_number 19
_space_group_name_Hall 'P 2ac 2ab'
_space_group_name_H-M_alt 'P 21 21 21'
_symmetry_space_group_name_Hall 'P 2ac 2ab'
_symmetry_space_group_name_H-M 'P 21 21 21'
_atom_sites_solution_hydrogens geom
_audit_creation_method SHELXL-2014/7
_audit_update_record
;
2016-10-12 deposited with the CCDC.
2017-01-06 downloaded from the CCDC.
;
_cell_angle_alpha 90
_cell_angle_beta 90
_cell_angle_gamma 90
_cell_formula_units_Z 4
_cell_length_a 9.0080(4)
_cell_length_b 15.3830(6)
_cell_length_c 15.6270(6)
_cell_measurement_reflns_used 3069
_cell_measurement_temperature 293(2)
_cell_measurement_theta_max 28.299
_cell_measurement_theta_min 2.607
_cell_volume 2165.43(15)
_computing_cell_refinement 'Bruker SAINT'
_computing_data_collection 'Bruker APEX2'
_computing_data_reduction 'Bruker SAINT'
_computing_molecular_graphics 'Ortep for Windows (Farrugia, 2012)'
_computing_publication_material 'WinGX publication routines (Farrugia, 2012)'
_computing_structure_refinement 'SHELXL-2014/7 (Sheldrick, 2014)'
_diffrn_ambient_temperature 293(2)
_diffrn_measured_fraction_theta_full 1.000
_diffrn_measured_fraction_theta_max 0.999
_diffrn_measurement_device_type 'Bruker APEX-II CCD detector'
_diffrn_measurement_method 'phi and omega scans'
_diffrn_radiation_type MoK\a
_diffrn_radiation_wavelength 0.71073
_diffrn_reflns_av_R_equivalents 0.0624
_diffrn_reflns_av_unetI/netI 0.0796
_diffrn_reflns_Laue_measured_fraction_full 1.000
_diffrn_reflns_Laue_measured_fraction_max 0.999
_diffrn_reflns_limit_h_max 12
_diffrn_reflns_limit_h_min -12
_diffrn_reflns_limit_k_max 20
_diffrn_reflns_limit_k_min -20
_diffrn_reflns_limit_l_max 20
_diffrn_reflns_limit_l_min -20
_diffrn_reflns_number 22106
_diffrn_reflns_point_group_measured_fraction_full 1.000
_diffrn_reflns_point_group_measured_fraction_max 0.999
_diffrn_reflns_theta_full 25.242
_diffrn_reflns_theta_max 28.299
_diffrn_reflns_theta_min 2.607
_diffrn_source 'fine-focus sealed tube'
_exptl_absorpt_coefficient_mu 0.090
_exptl_absorpt_correction_type none
_exptl_crystal_colour colorless
_exptl_crystal_density_diffrn 1.363
_exptl_crystal_density_method 'not measured'
_exptl_crystal_description block
_exptl_crystal_F_000 928
_exptl_crystal_preparation ', Luminescent'
_exptl_crystal_recrystallization_method 'Re-crystallisation from solvent: CHCl3/hexane'
_exptl_crystal_size_max 0.23
_exptl_crystal_size_mid 0.18
_exptl_crystal_size_min 0.12
_refine_diff_density_max 0.177
_refine_diff_density_min -0.253
_refine_diff_density_rms 0.050
_refine_ls_abs_structure_details
;
 Refined as an inversion twin.
;
_refine_ls_abs_structure_Flack 0.4(17)
_refine_ls_extinction_method none
_refine_ls_goodness_of_fit_ref 1.015
_refine_ls_hydrogen_treatment constr
_refine_ls_matrix_type full
_refine_ls_number_parameters 310
_refine_ls_number_reflns 5372
_refine_ls_number_restraints 0
_refine_ls_restrained_S_all 1.015
_refine_ls_R_factor_all 0.1288
_refine_ls_R_factor_gt 0.0580
_refine_ls_shift/su_max 0.000
_refine_ls_shift/su_mean 0.000
_refine_ls_structure_factor_coef Fsqd
_refine_ls_weighting_details 'w=1/[\s^2^(Fo^2^)+(0.0496P)^2^] where P=(Fo^2^+2Fc^2^)/3'
_refine_ls_weighting_scheme calc
_refine_ls_wR_factor_gt 0.0947
_refine_ls_wR_factor_ref 0.1123
_reflns_Friedel_coverage 0.770
_reflns_Friedel_fraction_full 1.000
_reflns_Friedel_fraction_max 0.999
_reflns_number_gt 3069
_reflns_number_total 5372
_reflns_threshold_expression 'I > 2\s(I)'
_cod_data_source_file c6cp07720j2.cif
_cod_data_source_block Cou-Nap
_cod_depositor_comments
;
The following automatic conversions were performed:

'_chemical_melting_point' value '220-222 degree C' was changed to
'494.1(10)' - it was converted from degrees Celsius(C) to Kelvins(K),
the average value was taken and precision was estimated.

Automatic conversion script
Id: cif_fix_values 4268 2015-11-12 08:31:59Z antanas 

 Adding full bibliography for 7227385--7227386.cif.
;
_cod_database_code 7227385
_shelx_shelxl_version_number 2014/7
_shelx_space_group_comment
;
The symmetry employed for this shelxl refinement is uniquely defined
by the following loop, which should always be used as a source of
symmetry information in preference to the above space-group names.
They are only intended as comments.
;

loop_
_space_group_symop_operation_xyz
'x, y, z'
'-x+1/2, -y, z+1/2'
'x+1/2, -y+1/2, -z'
'-x, y+1/2, -z+1/2'

loop_
_atom_site_label
_atom_site_type_symbol
_atom_site_fract_x
_atom_site_fract_y
_atom_site_fract_z
_atom_site_U_iso_or_equiv
_atom_site_adp_type
_atom_site_occupancy
_atom_site_site_symmetry_order
_atom_site_calc_flag
_atom_site_refinement_flags_posn
_atom_site_refinement_flags_adp
O1 O 0.2629(2) 0.11168(13) -0.09586(11) 0.0453(5) Uani 1 1 d . .
O2 O 0.3851(3) 0.12408(16) 0.02485(14) 0.0661(7) Uani 1 1 d . .
O3 O 0.2665(2) 0.34202(13) -0.07270(12) 0.0484(6) Uani 1 1 d . .
O4 O 0.3731(3) 0.37076(18) 0.04998(14) 0.0722(8) Uani 1 1 d . .
C1 C -0.0185(4) 0.1241(2) -0.36036(18) 0.0418(8) Uani 1 1 d . .
C2 C -0.0932(4) 0.0578(2) -0.4004(2) 0.0528(9) Uani 1 1 d . .
H2 H -0.0556 0.0016 -0.3961 0.063 Uiso 1 1 calc R U
C3 C -0.2232(4) 0.0711(2) -0.4472(2) 0.0587(10) Uani 1 1 d . .
H3 H -0.2706 0.0246 -0.4737 0.070 Uiso 1 1 calc R U
C4 C -0.2793(4) 0.1522(2) -0.45347(19) 0.0527(9) Uani 1 1 d . .
H4 H -0.3686 0.1610 -0.4820 0.063 Uiso 1 1 calc R U
C5 C -0.2045(3) 0.2238(2) -0.41745(17) 0.0431(8) Uani 1 1 d . .
C6 C -0.0710(3) 0.2119(2) -0.36956(17) 0.0387(7) Uani 1 1 d . .
C7 C -0.2620(4) 0.3080(2) -0.43040(18) 0.0533(9) Uani 1 1 d . .
H7 H -0.3486 0.3149 -0.4620 0.064 Uiso 1 1 calc R U
C8 C -0.1940(4) 0.3786(2) -0.3979(2) 0.0601(10) Uani 1 1 d . .
H8 H -0.2334 0.4337 -0.4068 0.072 Uiso 1 1 calc R U
C9 C -0.0637(4) 0.3682(2) -0.3506(2) 0.0524(9) Uani 1 1 d . .
H9 H -0.0181 0.4173 -0.3280 0.063 Uiso 1 1 calc R U
C10 C -0.0006(3) 0.2887(2) -0.33625(18) 0.0400(7) Uani 1 1 d . .
C11 C 0.1162(4) 0.09826(18) -0.31110(18) 0.0415(8) Uani 1 1 d . .
C12 C 0.2361(4) 0.0599(2) -0.3533(2) 0.0505(9) Uani 1 1 d . .
H12 H 0.2278 0.0465 -0.4112 0.061 Uiso 1 1 calc R U
C13 C 0.3653(4) 0.0418(2) -0.3114(2) 0.0527(9) Uani 1 1 d . .
H13 H 0.4436 0.0168 -0.3413 0.063 Uiso 1 1 calc R U
C14 C 0.3822(4) 0.05996(19) -0.22449(19) 0.0435(8) Uani 1 1 d . .
C15 C 0.2578(4) 0.09266(17) -0.18220(17) 0.0391(8) Uani 1 1 d . .
C16 C 0.1267(4) 0.11043(18) -0.22305(18) 0.0408(8) Uani 1 1 d . .
H16 H 0.0453 0.1305 -0.1922 0.049 Uiso 1 1 calc R U
C17 C 0.5204(4) 0.05236(19) -0.1772(2) 0.0458(8) Uani 1 1 d . .
C18 C 0.5209(4) 0.0753(2) -0.0942(2) 0.0497(9) Uani 1 1 d . .
H18 H 0.6099 0.0715 -0.0643 0.060 Uiso 1 1 calc R U
C19 C 0.3929(4) 0.1049(2) -0.0496(2) 0.0471(8) Uani 1 1 d . .
C20 C 0.6597(4) 0.0224(3) -0.2203(2) 0.0696(11) Uani 1 1 d . .
H20A H 0.6468 -0.0362 -0.2401 0.104 Uiso 1 1 calc R U
H20B H 0.7406 0.0246 -0.1804 0.104 Uiso 1 1 calc R U
H20C H 0.6809 0.0596 -0.2681 0.104 Uiso 1 1 calc R U
C21 C 0.1422(3) 0.29008(19) -0.28726(18) 0.0395(7) Uani 1 1 d . .
C22 C 0.2768(4) 0.2712(2) -0.32679(18) 0.0463(8) Uani 1 1 d . .
H22 H 0.2782 0.2562 -0.3844 0.056 Uiso 1 1 calc R U
C23 C 0.4070(4) 0.2745(2) -0.28199(18) 0.0449(8) Uani 1 1 d . .
H23 H 0.4956 0.2617 -0.3098 0.054 Uiso 1 1 calc R U
C24 C 0.4097(3) 0.29696(18) -0.19478(18) 0.0388(7) Uani 1 1 d . .
C25 C 0.2741(4) 0.31770(18) -0.15775(18) 0.0389(7) Uani 1 1 d . .
C26 C 0.1420(4) 0.31522(18) -0.20187(18) 0.0411(8) Uani 1 1 d . .
H26 H 0.0536 0.3302 -0.1749 0.049 Uiso 1 1 calc R U
C27 C 0.5427(3) 0.29985(19) -0.1433(2) 0.0440(8) Uani 1 1 d . .
C28 C 0.5290(4) 0.3217(2) -0.0606(2) 0.0511(9) Uani 1 1 d . .
H28 H 0.6136 0.3211 -0.0264 0.061 Uiso 1 1 calc R U
C29 C 0.3910(4) 0.3459(2) -0.0223(2) 0.0502(8) Uani 1 1 d . .
C30 C 0.6911(4) 0.2793(3) -0.1820(2) 0.0626(10) Uani 1 1 d . .
H30A H 0.6869 0.2235 -0.2096 0.094 Uiso 1 1 calc R U
H30B H 0.7652 0.2781 -0.1379 0.094 Uiso 1 1 calc R U
H30C H 0.7162 0.3230 -0.2234 0.094 Uiso 1 1 calc R U

loop_
_atom_site_aniso_label
_atom_site_aniso_U_11
_atom_site_aniso_U_22
_atom_site_aniso_U_33
_atom_site_aniso_U_23
_atom_site_aniso_U_13
_atom_site_aniso_U_12
O1 0.0442(14) 0.0573(13) 0.0344(10) 0.0024(10) 0.0013(10) 0.0068(11)
O2 0.0602(16) 0.0997(19) 0.0385(13) -0.0058(13) -0.0021(12) 0.0096(14)
O3 0.0433(14) 0.0643(14) 0.0378(11) -0.0122(10) -0.0021(11) 0.0002(11)
O4 0.0625(17) 0.111(2) 0.0427(13) -0.0237(14) -0.0068(13) 0.0077(15)
C1 0.044(2) 0.051(2) 0.0307(14) -0.0032(15) 0.0009(15) -0.0002(16)
C2 0.062(2) 0.049(2) 0.0475(19) -0.0022(16) -0.0044(19) -0.0022(18)
C3 0.069(3) 0.055(2) 0.052(2) -0.0062(17) -0.012(2) -0.014(2)
C4 0.047(2) 0.071(2) 0.0401(16) -0.0021(17) -0.0117(17) -0.0033(19)
C5 0.0416(19) 0.055(2) 0.0330(15) -0.0023(15) -0.0025(16) 0.0028(16)
C6 0.0397(18) 0.0477(19) 0.0288(15) -0.0022(13) 0.0006(13) 0.0005(15)
C7 0.049(2) 0.070(2) 0.0409(18) -0.0022(17) -0.0085(17) 0.0150(18)
C8 0.074(3) 0.051(2) 0.056(2) -0.0040(18) -0.012(2) 0.0196(19)
C9 0.061(2) 0.050(2) 0.0469(18) -0.0084(17) -0.0080(19) 0.0066(18)
C10 0.0441(19) 0.0464(18) 0.0295(16) -0.0032(14) 0.0007(14) 0.0020(16)
C11 0.048(2) 0.0367(17) 0.0396(16) -0.0015(14) 0.0015(17) 0.0011(15)
C12 0.062(2) 0.0515(19) 0.0381(17) -0.0094(15) 0.0013(19) 0.0091(18)
C13 0.058(2) 0.052(2) 0.0488(19) -0.0095(17) 0.0051(18) 0.0142(18)
C14 0.048(2) 0.0373(18) 0.0447(18) -0.0001(15) 0.0034(18) 0.0060(15)
C15 0.048(2) 0.0350(16) 0.0343(16) 0.0045(13) 0.0022(16) -0.0006(15)
C16 0.043(2) 0.0398(18) 0.0397(16) 0.0013(14) 0.0071(16) 0.0038(15)
C17 0.045(2) 0.0384(17) 0.054(2) 0.0004(15) 0.0006(18) 0.0087(15)
C18 0.044(2) 0.053(2) 0.052(2) 0.0034(16) -0.0028(18) 0.0071(17)
C19 0.045(2) 0.053(2) 0.0436(18) 0.0045(16) -0.0040(18) 0.0015(16)
C20 0.059(3) 0.076(3) 0.074(2) -0.016(2) -0.006(2) 0.023(2)
C21 0.0450(19) 0.0363(16) 0.0373(17) -0.0020(14) -0.0001(15) -0.0023(15)
C22 0.049(2) 0.055(2) 0.0355(16) -0.0040(14) 0.0013(17) -0.0006(17)
C23 0.0404(19) 0.054(2) 0.0403(18) 0.0000(15) 0.0062(16) 0.0015(16)
C24 0.0405(19) 0.0354(16) 0.0404(17) 0.0026(14) 0.0033(16) -0.0039(14)
C25 0.045(2) 0.0386(17) 0.0333(16) -0.0046(13) 0.0008(16) -0.0022(14)
C26 0.0366(19) 0.0425(18) 0.0441(18) -0.0071(14) 0.0030(16) 0.0002(14)
C27 0.040(2) 0.0472(19) 0.0447(19) 0.0002(15) 0.0005(16) 0.0009(15)
C28 0.040(2) 0.069(2) 0.045(2) -0.0057(17) -0.0057(17) 0.0002(16)
C29 0.051(2) 0.061(2) 0.0388(18) -0.0055(16) -0.0076(19) -0.0037(17)
C30 0.044(2) 0.088(3) 0.056(2) -0.001(2) 0.0055(18) 0.002(2)

loop_
_atom_type_symbol
_atom_type_description
_atom_type_scat_dispersion_real
_atom_type_scat_dispersion_imag
_atom_type_scat_source
C C 0.0033 0.0016 'International Tables Vol C Tables 4.2.6.8 and 6.1.1.4'
H H 0.0000 0.0000 'International Tables Vol C Tables 4.2.6.8 and 6.1.1.4'
O O 0.0106 0.0060 'International Tables Vol C Tables 4.2.6.8 and 6.1.1.4'

loop_
_geom_angle_atom_site_label_1
_geom_angle_atom_site_label_2
_geom_angle_atom_site_label_3
_geom_angle
C19 O1 C15 121.6(3)
C29 O3 C25 121.5(3)
C2 C1 C6 119.4(3)
C2 C1 C11 115.9(3)
C6 C1 C11 124.7(3)
C1 C2 C3 122.7(3)
C1 C2 H2 118.6
C3 C2 H2 118.6
C4 C3 C2 119.2(3)
C4 C3 H3 120.4
C2 C3 H3 120.4
C3 C4 C5 121.0(3)
C3 C4 H4 119.5
C5 C4 H4 119.5
C4 C5 C7 119.0(3)
C4 C5 C6 120.8(3)
C7 C5 C6 120.2(3)
C5 C6 C10 117.1(3)
C5 C6 C1 116.7(3)
C10 C6 C1 126.2(3)
C8 C7 C5 121.3(3)
C8 C7 H7 119.4
C5 C7 H7 119.4
C7 C8 C9 119.3(3)
C7 C8 H8 120.3
C9 C8 H8 120.3
C10 C9 C8 122.7(3)
C10 C9 H9 118.7
C8 C9 H9 118.7
C9 C10 C6 119.4(3)
C9 C10 C21 115.4(3)
C6 C10 C21 125.2(3)
C16 C11 C12 118.1(3)
C16 C11 C1 122.0(3)
C12 C11 C1 119.9(3)
C13 C12 C11 121.2(3)
C13 C12 H12 119.4
C11 C12 H12 119.4
C12 C13 C14 121.3(3)
C12 C13 H13 119.3
C14 C13 H13 119.3
C13 C14 C15 116.5(3)
C13 C14 C17 125.0(3)
C15 C14 C17 118.5(3)
C16 C15 O1 116.2(3)
C16 C15 C14 122.9(3)
O1 C15 C14 120.8(3)
C15 C16 C11 119.5(3)
C15 C16 H16 120.2
C11 C16 H16 120.2
C18 C17 C14 118.2(3)
C18 C17 C20 120.8(3)
C14 C17 C20 120.9(3)
C17 C18 C19 123.6(3)
C17 C18 H18 118.2
C19 C18 H18 118.2
O2 C19 O1 116.0(3)
O2 C19 C18 126.8(3)
O1 C19 C18 117.1(3)
C17 C20 H20A 109.5
C17 C20 H20B 109.5
H20A C20 H20B 109.5
C17 C20 H20C 109.5
H20A C20 H20C 109.5
H20B C20 H20C 109.5
C26 C21 C22 119.1(3)
C26 C21 C10 119.6(3)
C22 C21 C10 121.2(3)
C23 C22 C21 120.8(3)
C23 C22 H22 119.6
C21 C22 H22 119.6
C22 C23 C24 121.4(3)
C22 C23 H23 119.3
C24 C23 H23 119.3
C25 C24 C23 116.4(3)
C25 C24 C27 119.4(3)
C23 C24 C27 124.2(3)
C26 C25 O3 116.5(3)
C26 C25 C24 123.1(3)
O3 C25 C24 120.5(3)
C25 C26 C21 119.2(3)
C25 C26 H26 120.4
C21 C26 H26 120.4
C28 C27 C24 117.9(3)
C28 C27 C30 121.5(3)
C24 C27 C30 120.6(3)
C27 C28 C29 123.3(3)
C27 C28 H28 118.4
C29 C28 H28 118.4
O4 C29 O3 116.3(3)
O4 C29 C28 126.3(3)
O3 C29 C28 117.4(3)
C27 C30 H30A 109.5
C27 C30 H30B 109.5
H30A C30 H30B 109.5
C27 C30 H30C 109.5
H30A C30 H30C 109.5
H30B C30 H30C 109.5

loop_
_geom_bond_atom_site_label_1
_geom_bond_atom_site_label_2
_geom_bond_distance
O1 C19 1.379(3)
O1 C15 1.381(3)
O2 C19 1.203(4)
O3 C29 1.372(4)
O3 C25 1.382(3)
O4 C29 1.204(3)
C1 C2 1.373(4)
C1 C6 1.439(4)
C1 C11 1.490(4)
C2 C3 1.397(4)
C2 H2 0.9300
C3 C4 1.350(5)
C3 H3 0.9300
C4 C5 1.409(4)
C4 H4 0.9300
C5 C7 1.409(4)
C5 C6 1.428(4)
C6 C10 1.438(4)
C7 C8 1.347(5)
C7 H7 0.9300
C8 C9 1.395(4)
C8 H8 0.9300
C9 C10 1.368(4)
C9 H9 0.9300
C10 C21 1.497(4)
C11 C16 1.392(4)
C11 C12 1.397(4)
C12 C13 1.365(4)
C12 H12 0.9300
C13 C14 1.394(4)
C13 H13 0.9300
C14 C15 1.395(4)
C14 C17 1.452(4)
C15 C16 1.370(4)
C16 H16 0.9300
C17 C18 1.344(4)
C17 C20 1.497(5)
C18 C19 1.422(4)
C18 H18 0.9300
C20 H20A 0.9600
C20 H20B 0.9600
C20 H20C 0.9600
C21 C26 1.389(4)
C21 C22 1.391(4)
C22 C23 1.367(4)
C22 H22 0.9300
C23 C24 1.406(4)
C23 H23 0.9300
C24 C25 1.388(4)
C24 C27 1.444(4)
C25 C26 1.376(4)
C26 H26 0.9300
C27 C28 1.342(4)
C27 C30 1.501(4)
C28 C29 1.429(5)
C28 H28 0.9300
C30 H30A 0.9600
C30 H30B 0.9600
C30 H30C 0.9600

loop_
_geom_torsion_atom_site_label_1
_geom_torsion_atom_site_label_2
_geom_torsion_atom_site_label_3
_geom_torsion_atom_site_label_4
_geom_torsion
C6 C1 C2 C3 -2.9(5)
C11 C1 C2 C3 178.4(3)
C1 C2 C3 C4 -0.4(5)
C2 C3 C4 C5 3.4(5)
C3 C4 C5 C7 175.9(3)
C3 C4 C5 C6 -3.2(5)
C4 C5 C6 C10 179.0(3)
C7 C5 C6 C10 0.0(4)
C4 C5 C6 C1 -0.1(4)
C7 C5 C6 C1 -179.1(3)
C2 C1 C6 C5 3.0(4)
C11 C1 C6 C5 -178.4(3)
C2 C1 C6 C10 -176.0(3)
C11 C1 C6 C10 2.6(5)
C4 C5 C7 C8 -179.5(3)
C6 C5 C7 C8 -0.4(5)
C5 C7 C8 C9 0.2(5)
C7 C8 C9 C10 0.5(5)
C8 C9 C10 C6 -1.0(5)
C8 C9 C10 C21 177.6(3)
C5 C6 C10 C9 0.7(4)
C1 C6 C10 C9 179.7(3)
C5 C6 C10 C21 -177.8(3)
C1 C6 C10 C21 1.2(5)
C2 C1 C11 C16 -117.5(3)
C6 C1 C11 C16 63.9(4)
C2 C1 C11 C12 62.0(4)
C6 C1 C11 C12 -116.7(3)
C16 C11 C12 C13 -5.7(5)
C1 C11 C12 C13 174.8(3)
C11 C12 C13 C14 0.6(5)
C12 C13 C14 C15 3.6(5)
C12 C13 C14 C17 -172.4(3)
C19 O1 C15 C16 -173.4(3)
C19 O1 C15 C14 4.5(4)
C13 C14 C15 C16 -3.0(4)
C17 C14 C15 C16 173.4(3)
C13 C14 C15 O1 179.2(3)
C17 C14 C15 O1 -4.5(4)
O1 C15 C16 C11 175.9(2)
C14 C15 C16 C11 -2.0(4)
C12 C11 C16 C15 6.3(4)
C1 C11 C16 C15 -174.2(3)
C13 C14 C17 C18 177.6(3)
C15 C14 C17 C18 1.6(4)
C13 C14 C17 C20 -0.6(5)
C15 C14 C17 C20 -176.6(3)
C14 C17 C18 C19 1.3(5)
C20 C17 C18 C19 179.5(3)
C15 O1 C19 O2 179.1(3)
C15 O1 C19 C18 -1.6(4)
C17 C18 C19 O2 177.9(3)
C17 C18 C19 O1 -1.3(5)
C9 C10 C21 C26 67.3(4)
C6 C10 C21 C26 -114.2(3)
C9 C10 C21 C22 -109.2(3)
C6 C10 C21 C22 69.4(4)
C26 C21 C22 C23 2.1(4)
C10 C21 C22 C23 178.6(3)
C21 C22 C23 C24 0.0(5)
C22 C23 C24 C25 -1.7(4)
C22 C23 C24 C27 178.6(3)
C29 O3 C25 C26 179.3(3)
C29 O3 C25 C24 -0.5(4)
C23 C24 C25 C26 1.4(4)
C27 C24 C25 C26 -178.9(3)
C23 C24 C25 O3 -178.9(3)
C27 C24 C25 O3 0.8(4)
O3 C25 C26 C21 -179.1(3)
C24 C25 C26 C21 0.7(4)
C22 C21 C26 C25 -2.4(4)
C10 C21 C26 C25 -178.9(3)
C25 C24 C27 C28 0.8(4)
C23 C24 C27 C28 -179.5(3)
C25 C24 C27 C30 -178.9(3)
C23 C24 C27 C30 0.7(5)
C24 C27 C28 C29 -2.9(5)
C30 C27 C28 C29 176.8(3)
C25 O3 C29 O4 177.4(3)
C25 O3 C29 C28 -1.5(4)
C27 C28 C29 O4 -175.5(3)
C27 C28 C29 O3 3.3(5)
